data_7114113
loop_
_publ_author_name
'Seitz, J\"urgen'
'Maas, Gerhard'

_publ_section_title
;
 Calixarenes as ligands for transition-metal catalysts: a
 bis(calix[4]arene-11,23-dicarboxylato) dirhodium complex
;
_journal_issue 4
_journal_name_full 'Chemical Communications'
_journal_page_first 338
_journal_paper_doi 10.1039/b110478k
_journal_year 2002
_chemical_formula_moiety '(C84H88BR4O16RH2) x 4(C7H8)'
_chemical_formula_sum 'C224 H240 B Br4 O32 R4 Rh4'
_chemical_formula_weight 2247.54
_chemical_melting_point 563.15
_space_group_IT_number 2
_symmetry_cell_setting triclinic
_symmetry_space_group_name_Hall '-P 1'
_symmetry_space_group_name_H-M 'P -1'
_atom_sites_solution_hydrogens geom
_atom_sites_solution_primary direct
_atom_sites_solution_secondary difmap
_audit_creation_method
;SHELXL-97 
bis(5,17-dibromocalix[4]arene-11,23-dicarboxylato) dirhodium toluene 
tetrasolvate
;
_cell_angle_alpha 72.15(2)
_cell_angle_beta 87.38(2)
_cell_angle_gamma 85.48(2)
_cell_formula_units_Z 2
_cell_length_a 12.801(2)
_cell_length_b 16.916(3)
_cell_length_c 25.080(5)
_cell_measurement_temperature 193(2)
_cell_volume 5152.0(17)
_computing_cell_refinement 'IPDS software (Stoe, Darmstadt)'
_computing_data_collection 'IPDS software (Stoe, Darmstadt)'
_computing_data_reduction 'X-RED (Stoe, Darmstadt)'
_computing_molecular_graphics 'ORTEP-3 for Windows (L.J. Farrugia, 1998)'
_computing_publication_material 'SHELXL-97 (G. M. Sheldrick, 1997)'
_computing_structure_refinement 'SHELXL-97 (G. M. Sheldrick, 1997)'
_computing_structure_solution SIR-92
_diffrn_ambient_temperature 193(2)
_diffrn_measured_fraction_theta_full 0.955
_diffrn_measured_fraction_theta_max 0.955
_diffrn_measurement_device_type 'IPDS (Stoe, Darmstadt)'
_diffrn_measurement_method 'Phi scans, rotation mode'
_diffrn_radiation_monochromator graphite
_diffrn_radiation_source 'fine-focus sealed tube'
_diffrn_radiation_type MoK\a
_diffrn_radiation_wavelength 0.71073
_diffrn_reflns_av_R_equivalents 0.0668
_diffrn_reflns_av_sigmaI/netI 0.1080
_diffrn_reflns_limit_h_max 13
_diffrn_reflns_limit_h_min -13
_diffrn_reflns_limit_k_max 17
_diffrn_reflns_limit_k_min -17
_diffrn_reflns_limit_l_max 26
_diffrn_reflns_limit_l_min -26
_diffrn_reflns_number 26124
_diffrn_reflns_theta_full 21.97
_diffrn_reflns_theta_max 21.97
_diffrn_reflns_theta_min 2.11
_exptl_absorpt_coefficient_mu 1.936
_exptl_absorpt_correction_type none
_exptl_crystal_colour green
_exptl_crystal_density_diffrn 1.449
_exptl_crystal_density_method 'not measured'
_exptl_crystal_description prismatic
_exptl_crystal_F_000 2300
_exptl_crystal_size_max 0.54
_exptl_crystal_size_mid 0.42
_exptl_crystal_size_min 0.31
_refine_diff_density_max 1.976
_refine_diff_density_min -0.795
_refine_diff_density_rms 0.132
_refine_ls_extinction_method none
_refine_ls_goodness_of_fit_ref 0.950
_refine_ls_hydrogen_treatment mixed
_refine_ls_matrix_type full
_refine_ls_number_parameters 1146
_refine_ls_number_reflns 12010
_refine_ls_number_restraints 8
_refine_ls_restrained_S_all 0.951
_refine_ls_R_factor_all 0.1037
_refine_ls_R_factor_gt 0.0641
_refine_ls_shift/su_max 0.015
_refine_ls_shift/su_mean 0.001
_refine_ls_structure_factor_coef Fsqd
_refine_ls_weighting_details 'calc w=1/[\s^2^(Fo^2^)+(0.0946P)^2^+0.0000P] where P=(Fo^2^+2Fc^2^)/3'
_refine_ls_weighting_scheme calc
_refine_ls_wR_factor_gt 0.1520
_refine_ls_wR_factor_ref 0.1661
_reflns_number_gt 7370
_reflns_number_total 12010
_reflns_threshold_expression >2sigma(I)
_cod_data_source_file b110478k.txt
_cod_data_source_block JSE013
_cod_depositor_comments
;
The following automatic conversions were performed:

'_chemical_melting_point' value ' 290 \%C' was changed to '563.15' -
it was converted from degrees Celsius(C) to Kelvins(K).

Automatic conversion script
Id: cif_fix_values 2281 2013-09-26 08:29:07Z andrius 
;
_cod_original_cell_volume 5151.9(17)
_cod_original_sg_symbol_H-M 'P 1bar'
_cod_original_formula_sum 'C112 H120 Br4 O16 Rh2 C112 H120 BR4 O16 Rh2'
_cod_database_code 7114113

loop_
_symmetry_equiv_pos_as_xyz
'x, y, z'
'-x, -y, -z'

loop_
_atom_site_label
_atom_site_type_symbol
_atom_site_fract_x
_atom_site_fract_y
_atom_site_fract_z
_atom_site_U_iso_or_equiv
_atom_site_adp_type
_atom_site_occupancy
_atom_site_symmetry_multiplicity
_atom_site_calc_flag
_atom_site_refinement_flags
Rh1 Rh 0.04647(6) 0.54546(5) 0.51745(3) 0.0239(2) Uani 1 1 d .
Br1 Br 0.46846(12) 0.77867(9) 0.47183(6) 0.0693(4) Uani 1 1 d .
Br2 Br -0.04342(11) 0.26086(10) 0.28475(6) 0.0732(5) Uani 1 1 d .
O1 O 0.0244(5) 0.4678(4) 0.5964(2) 0.0300(16) Uani 1 1 d .
O2 O 0.0639(5) 0.6180(4) 0.4363(2) 0.0283(15) Uani 1 1 d .
O3 O -0.0935(5) 0.5985(4) 0.5319(2) 0.0274(15) Uani 1 1 d .
O4 O 0.1829(4) 0.4854(4) 0.5012(2) 0.0278(15) Uani 1 1 d .
O5 O 0.2750(5) 0.6819(4) 0.1946(2) 0.0345(17) Uani 1 1 d .
O6 O 0.4473(5) 0.5983(4) 0.3002(3) 0.0325(16) Uani 1 1 d .
O7 O 0.5288(5) 0.3934(4) 0.3389(3) 0.0390(17) Uani 1 1 d .
O8 O 0.3209(5) 0.4757(4) 0.2485(3) 0.0386(17) Uani 1 1 d .
C1 C 0.0397(7) 0.5881(6) 0.3981(4) 0.024(2) Uani 1 1 d .
C2 C 0.0938(7) 0.6207(6) 0.3410(4) 0.027(2) Uani 1 1 d .
C3 C 0.1722(7) 0.6747(6) 0.3351(4) 0.029(2) Uani 1 1 d .
H3 H 0.1845 0.6975 0.3643 0.034 Uiso 1 1 calc R
C4 C 0.2335(7) 0.6956(6) 0.2855(4) 0.031(2) Uani 1 1 d .
C5 C 0.2132(7) 0.6617(6) 0.2437(4) 0.029(2) Uani 1 1 d .
C6 C 0.1374(7) 0.6046(6) 0.2499(4) 0.030(2) Uani 1 1 d .
C7 C 0.0779(7) 0.5843(6) 0.3006(4) 0.028(2) Uani 1 1 d .
H7 H 0.0263 0.5449 0.3067 0.034 Uiso 1 1 calc R
C8 C 0.3255(7) 0.7514(6) 0.2811(4) 0.032(2) Uani 1 1 d .
H8A H 0.3667 0.7546 0.2462 0.048 Uiso 1 1 calc R
H8B H 0.2973 0.8085 0.2791 0.048 Uiso 1 1 calc R
C9 C 0.3960(8) 0.7186(6) 0.3303(4) 0.036(3) Uani 1 1 d .
C10 C 0.4017(8) 0.7575(7) 0.3706(4) 0.037(3) Uani 1 1 d .
H10 H 0.3672 0.8111 0.3652 0.044 Uiso 1 1 calc R
C11 C 0.4566(8) 0.7201(6) 0.4188(4) 0.034(3) Uani 1 1 d .
C12 C 0.5031(8) 0.6411(7) 0.4298(4) 0.036(3) Uani 1 1 d .
H12 H 0.5368 0.6149 0.4644 0.043 Uiso 1 1 calc R
C13 C 0.5002(7) 0.5996(6) 0.3899(4) 0.032(2) Uani 1 1 d .
C14 C 0.4511(7) 0.6400(6) 0.3388(4) 0.031(2) Uani 1 1 d .
C15 C 0.5396(7) 0.5091(6) 0.4025(4) 0.032(2) Uani 1 1 d .
H15A H 0.5764 0.4907 0.4386 0.049 Uiso 1 1 calc R
H15B H 0.5900 0.5026 0.3728 0.049 Uiso 1 1 calc R
C16 C 0.4479(7) 0.4555(6) 0.4058(4) 0.029(2) Uani 1 1 d .
C17 C 0.3605(7) 0.4618(6) 0.4396(4) 0.025(2) Uani 1 1 d .
H17 H 0.3606 0.4983 0.4618 0.030 Uiso 1 1 calc R
C18 C 0.2750(7) 0.4179(5) 0.4421(4) 0.025(2) Uani 1 1 d .
C19 C 0.1711(7) 0.4382(6) 0.4746(4) 0.024(2) Uiso 1 1 d .
C20 C 0.2708(7) 0.3693(6) 0.4068(4) 0.031(2) Uani 1 1 d .
H20 H 0.2092 0.3414 0.4069 0.037 Uiso 1 1 calc R
C21 C 0.3544(8) 0.3603(6) 0.3716(4) 0.031(2) Uani 1 1 d .
C22 C 0.4434(7) 0.4018(6) 0.3730(4) 0.030(2) Uani 1 1 d .
C23 C 0.3436(8) 0.3143(6) 0.3288(4) 0.036(3) Uani 1 1 d .
H23A H 0.4063 0.3215 0.3035 0.054 Uiso 1 1 calc R
H23B H 0.3404 0.2540 0.3485 0.054 Uiso 1 1 calc R
C24 C 0.2468(8) 0.3454(6) 0.2943(4) 0.035(3) Uani 1 1 d .
C25 C 0.1598(9) 0.2976(7) 0.3028(4) 0.043(3) Uani 1 1 d .
H25 H 0.1638 0.2421 0.3272 0.052 Uiso 1 1 calc R
C26 C 0.0699(8) 0.3311(8) 0.2761(4) 0.043(3) Uani 1 1 d .
C27 C 0.0559(8) 0.4144(7) 0.2461(4) 0.039(3) Uani 1 1 d .
H27 H -0.0109 0.4374 0.2317 0.047 Uiso 1 1 calc R
C28 C 0.1390(8) 0.4637(6) 0.2372(4) 0.033(3) Uani 1 1 d .
C29 C 0.2363(7) 0.4270(6) 0.2592(4) 0.034(3) Uani 1 1 d .
C30 C 0.1257(8) 0.5565(7) 0.2088(4) 0.040(3) Uani 1 1 d .
H30A H 0.0555 0.5709 0.1920 0.060 Uiso 1 1 calc R
H30B H 0.1789 0.5728 0.1781 0.060 Uiso 1 1 calc R
C31 C 0.2365(9) 0.7557(7) 0.1539(5) 0.051(3) Uani 1 1 d .
H31A H 0.2105 0.7976 0.1724 0.077 Uiso 1 1 calc R
H31B H 0.1775 0.7435 0.1341 0.077 Uiso 1 1 calc R
C32 C 0.3244(11) 0.7897(8) 0.1120(5) 0.070(4) Uani 1 1 d .
H32A H 0.2978 0.8429 0.0852 0.105 Uiso 1 1 calc R
H32B H 0.3822 0.8020 0.1326 0.105 Uiso 1 1 calc R
C33 C 0.3668(14) 0.7353(9) 0.0805(6) 0.100(6) Uani 1 1 d .
H33A H 0.4234 0.7618 0.0554 0.150 Uiso 1 1 calc R
H33B H 0.3113 0.7246 0.0585 0.150 Uiso 1 1 calc R
H33C H 0.3944 0.6825 0.1065 0.150 Uiso 1 1 calc R
C34 C 0.5113(9) 0.6291(8) 0.2481(5) 0.061(3) Uani 1 1 d .
H34A H 0.4707 0.6274 0.2159 0.091 Uiso 1 1 calc R
H34B H 0.5249 0.6879 0.2427 0.091 Uiso 1 1 calc R
C35 C 0.6080(11) 0.5826(9) 0.2486(6) 0.077(4) Uani 1 1 d .
H35A H 0.5976 0.5225 0.2647 0.115 Uiso 1 1 calc R
H35B H 0.6578 0.5979 0.2723 0.115 Uiso 1 1 calc R
C36 C 0.6541(11) 0.6002(9) 0.1880(6) 0.079(5) Uani 1 1 d .
H36A H 0.7213 0.5678 0.1887 0.118 Uiso 1 1 calc R
H36B H 0.6650 0.6597 0.1722 0.118 Uiso 1 1 calc R
H36C H 0.6052 0.5843 0.1648 0.118 Uiso 1 1 calc R
C37 C 0.6026(8) 0.3266(7) 0.3660(5) 0.049(3) Uani 1 1 d .
H37A H 0.5684 0.2733 0.3763 0.074 Uiso 1 1 calc R
H37B H 0.6260 0.3350 0.4009 0.074 Uiso 1 1 calc R
C38 C 0.6940(10) 0.3226(11) 0.3287(6) 0.087(5) Uani 1 1 d .
H38A H 0.7305 0.3745 0.3214 0.130 Uiso 1 1 calc R
H38B H 0.7431 0.2758 0.3487 0.130 Uiso 1 1 calc R
C39 C 0.6705(15) 0.3121(14) 0.2750(7) 0.131(8) Uani 1 1 d .
H39A H 0.7355 0.3113 0.2530 0.196 Uiso 1 1 calc R
H39B H 0.6225 0.3584 0.2546 0.196 Uiso 1 1 calc R
H39C H 0.6376 0.2595 0.2815 0.196 Uiso 1 1 calc R
C40 C 0.3991(10) 0.4530(8) 0.2106(6) 0.068(4) Uani 1 1 d .
H40A H 0.4137 0.3919 0.2230 0.102 Uiso 1 1 calc R
H40B H 0.4651 0.4786 0.2128 0.102 Uiso 1 1 calc R
C41 C 0.3654(12) 0.4800(9) 0.1522(6) 0.081(4) Uani 1 1 d .
H41A H 0.3526 0.5413 0.1389 0.121 Uiso 1 1 calc R
H41B H 0.2994 0.4548 0.1494 0.121 Uiso 1 1 calc R
C42 C 0.4542(11) 0.4515(9) 0.1149(5) 0.078(4) Uani 1 1 d .
H42A H 0.4327 0.4695 0.0758 0.117 Uiso 1 1 calc R
H42B H 0.4656 0.3907 0.1280 0.117 Uiso 1 1 calc R
H42C H 0.5193 0.4766 0.1179 0.117 Uiso 1 1 calc R
C100 C 0.0898(9) 0.7807(7) 0.5137(5) 0.049(3) Uani 1 1 d .
C101 C 0.1710(12) 0.7438(9) 0.4903(5) 0.070(4) Uani 1 1 d .
H101 H 0.2001 0.7743 0.4552 0.084 Uiso 1 1 calc R
C102 C 0.2113(10) 0.6652(9) 0.5156(5) 0.060(3) Uani 1 1 d .
H102 H 0.2702 0.6428 0.4993 0.072 Uiso 1 1 calc R
C103 C 0.1662(10) 0.6173(7) 0.5658(5) 0.055(3) Uani 1 1 d .
H103 H 0.1926 0.5618 0.5837 0.066 Uiso 1 1 calc R
C104 C 0.0836(10) 0.6526(8) 0.5879(5) 0.057(3) Uani 1 1 d .
H104 H 0.0523 0.6215 0.6223 0.068 Uiso 1 1 calc R
C105 C 0.0448(10) 0.7307(8) 0.5626(5) 0.059(3) Uani 1 1 d .
H105 H -0.0152 0.7523 0.5786 0.070 Uiso 1 1 calc R
C106 C 0.0447(12) 0.8659(9) 0.4845(6) 0.087(5) Uani 1 1 d .
H10A H 0.0887 0.9070 0.4907 0.131 Uiso 1 1 calc R
H10B H -0.0263 0.8735 0.4993 0.131 Uiso 1 1 calc R
H10C H 0.0421 0.8734 0.4443 0.131 Uiso 1 1 calc R
Rh2 Rh 0.44000(6) 1.04385(5) 0.01821(3) 0.0244(2) Uani 1 1 d .
Br3 Br 1.03847(11) 0.73089(8) 0.02723(5) 0.0630(4) Uani 1 1 d .
Br4 Br 0.34427(10) 1.21233(9) 0.21506(6) 0.0673(4) Uani 1 1 d .
O9 O 0.4663(5) 0.9644(4) 0.0967(2) 0.0281(15) Uani 1 1 d .
O10 O 0.5793(5) 0.8824(4) 0.0620(2) 0.0276(15) Uani 1 1 d .
O11 O 0.5662(5) 1.0984(4) 0.0331(3) 0.0282(15) Uani 1 1 d .
O12 O 0.6800(5) 1.0161(4) -0.0008(2) 0.0279(15) Uani 1 1 d .
O13 O 0.9279(5) 0.9041(4) 0.2013(3) 0.0360(17) Uani 1 1 d .
O14 O 0.9683(5) 1.1097(4) 0.1676(3) 0.0462(19) Uani 1 1 d .
O15 O 0.7597(5) 1.0190(4) 0.2584(3) 0.0399(18) Uani 1 1 d .
O16 O 0.7552(5) 0.8108(4) 0.3057(2) 0.0347(16) Uani 1 1 d .
C43 C 0.5414(7) 0.9087(6) 0.1011(4) 0.027(2) Uani 1 1 d .
C44 C 0.5907(7) 0.8757(5) 0.1567(4) 0.025(2) Uani 1 1 d .
C45 C 0.6836(7) 0.8234(6) 0.1637(4) 0.027(2) Uani 1 1 d .
H45 H 0.7093 0.8032 0.1338 0.033 Uiso 1 1 calc R
C46 C 0.7379(7) 0.8009(5) 0.2127(4) 0.027(2) Uani 1 1 d .
C47 C 0.6986(7) 0.8308(6) 0.2568(4) 0.029(2) Uani 1 1 d .
C48 C 0.6103(7) 0.8844(6) 0.2514(4) 0.027(2) Uani 1 1 d .
C49 C 0.5556(7) 0.9056(6) 0.2009(4) 0.030(2) Uani 1 1 d .
H49 H 0.4933 0.9411 0.1968 0.036 Uiso 1 1 calc R
C50 C 0.8402(7) 0.7479(6) 0.2185(4) 0.034(2) Uani 1 1 d .
H50A H 0.8265 0.6906 0.2197 0.051 Uiso 1 1 calc R
H50B H 0.8734 0.7452 0.2540 0.051 Uiso 1 1 calc R
C51 C 0.9142(7) 0.7851(6) 0.1691(4) 0.030(2) Uani 1 1 d .
C52 C 0.9389(7) 0.7463(6) 0.1282(4) 0.036(3) Uani 1 1 d .
H52 H 0.9170 0.6923 0.1326 0.043 Uiso 1 1 calc R
C53 C 0.9965(8) 0.7883(7) 0.0806(4) 0.037(3) Uani 1 1 d .
C54 C 1.0251(7) 0.8669(6) 0.0715(4) 0.036(3) Uani 1 1 d .
H54 H 1.0619 0.8939 0.0379 0.043 Uiso 1 1 calc R
C55 C 1.0008(7) 0.9079(6) 0.1111(4) 0.032(2) Uani 1 1 d .
C56 C 0.9506(7) 0.8648(6) 0.1613(4) 0.025(2) Uani 1 1 d .
C57 C 1.0218(7) 0.9989(6) 0.1011(4) 0.035(2) Uani 1 1 d .
H57A H 1.0625 1.0042 0.1324 0.052 Uiso 1 1 calc R
H57B H 1.0632 1.0197 0.0659 0.052 Uiso 1 1 calc R
C58 C 0.9184(7) 1.0491(6) 0.0974(4) 0.030(2) Uani 1 1 d .
C59 C 0.8412(7) 1.0414(6) 0.0624(4) 0.029(2) Uani 1 1 d .
H59 H 0.8570 1.0079 0.0384 0.035 Uiso 1 1 calc R
C60 C 0.7426(7) 1.0807(5) 0.0613(4) 0.027(2) Uani 1 1 d .
C61 C 0.6529(7) 1.0614(5) 0.0267(4) 0.021(2) Uiso 1 1 d .
C62 C 0.7181(7) 1.1269(6) 0.0991(4) 0.030(2) Uani 1 1 d .
H62 H 0.6493 1.1521 0.0997 0.036 Uiso 1 1 calc R
C63 C 0.7912(7) 1.1366(6) 0.1353(4) 0.030(2) Uani 1 1 d .
C64 C 0.8922(8) 1.0997(6) 0.1323(4) 0.032(2) Uani 1 1 d .
C65 C 0.7599(8) 1.1777(7) 0.1794(4) 0.044(3) Uani 1 1 d .
H65A H 0.7472 1.2384 0.1616 0.067 Uiso 1 1 calc R
H65B H 0.8177 1.1685 0.2060 0.067 Uiso 1 1 calc R
C66 C 0.6610(8) 1.1425(6) 0.2111(4) 0.035(2) Uani 1 1 d .
C67 C 0.5658(10) 1.1878(7) 0.2014(5) 0.054(3) Uani 1 1 d .
H67 H 0.5627 1.2444 0.1788 0.064 Uiso 1 1 calc R
C68 C 0.4743(9) 1.1509(8) 0.2247(5) 0.048(3) Uani 1 1 d .
C69 C 0.4792(8) 1.0681(7) 0.2568(4) 0.040(3) Uani 1 1 d .
H69 H 0.4161 1.0430 0.2719 0.047 Uiso 1 1 calc R
C70 C 0.5732(8) 1.0212(6) 0.2674(4) 0.036(3) Uani 1 1 d .
C71 C 0.6653(7) 1.0612(7) 0.2472(4) 0.035(3) Uani 1 1 d .
C72 C 0.5766(8) 0.9278(6) 0.2946(4) 0.040(3) Uani 1 1 d .
H72A H 0.6267 0.9113 0.3257 0.060 Uiso 1 1 calc R
H72B H 0.5065 0.9112 0.3103 0.060 Uiso 1 1 calc R
C73 C 0.9908(10) 0.8736(9) 0.2524(5) 0.068(4) Uani 1 1 d .
H73A H 0.9433 0.8672 0.2855 0.102 Uiso 1 1 calc R
H73B H 1.0240 0.8179 0.2546 0.102 Uiso 1 1 calc R
C74 C 1.0699(13) 0.9260(9) 0.2551(7) 0.091(5) Uani 1 1 d .
H74A H 1.0426 0.9849 0.2417 0.137 Uiso 1 1 calc R
H74B H 1.1304 0.9181 0.2308 0.137 Uiso 1 1 calc R
C75 C 1.1052(13) 0.9037(10) 0.3174(6) 0.092(5) Uani 1 1 d .
H75A H 1.1596 0.9402 0.3196 0.137 Uiso 1 1 calc R
H75B H 1.1333 0.8456 0.3302 0.137 Uiso 1 1 calc R
H75C H 1.0449 0.9115 0.3412 0.137 Uiso 1 1 calc R
C76 C 1.0418(12) 1.1709(9) 0.1426(6) 0.083(5) Uani 1 1 d .
H76A H 1.1016 1.1610 0.1681 0.125 Uiso 1 1 calc R
H76B H 1.0693 1.1615 0.1074 0.125 Uiso 1 1 calc R
C77 C 1.0058(14) 1.2540(10) 0.1305(7) 0.099(6) Uani 1 1 d .
H77A H 0.9673 1.2634 0.1634 0.148 Uiso 1 1 calc R
H77B H 0.9574 1.2692 0.0987 0.148 Uiso 1 1 calc R
C78 C 1.1046(13) 1.3101(9) 0.1147(8) 0.113(7) Uani 1 1 d .
H78A H 1.0803 1.3690 0.1058 0.170 Uiso 1 1 calc R
H78B H 1.1423 1.3005 0.0822 0.170 Uiso 1 1 calc R
H78C H 1.1516 1.2953 0.1466 0.170 Uiso 1 1 calc R
C79 C 0.7886(13) 1.0019(10) 0.3184(11) 0.144(10) Uani 1 1 d D
H79A H 0.7252 0.9910 0.3430 0.216 Uiso 1 1 calc R
H79B H 0.8386 0.9523 0.3299 0.216 Uiso 1 1 calc R
C80 C 0.8361(14) 1.0745(10) 0.3230(7) 0.127(8) Uani 1 1 d D
H80A H 0.7861 1.1241 0.3120 0.190 Uiso 1 1 calc R
H80B H 0.8995 1.0856 0.2986 0.190 Uiso 1 1 calc R
C81 C 0.8660(13) 1.0534(10) 0.3874(6) 0.092(5) Uani 1 1 d D
H81A H 0.8991 1.1006 0.3928 0.139 Uiso 1 1 calc R
H81B H 0.9150 1.0038 0.3977 0.139 Uiso 1 1 calc R
H81C H 0.8024 1.0428 0.4111 0.139 Uiso 1 1 calc R
C82 C 0.7269(9) 0.7346(7) 0.3466(4) 0.051(3) Uani 1 1 d .
H82A H 0.7293 0.6895 0.3290 0.077 Uiso 1 1 calc R
H82B H 0.6545 0.7420 0.3608 0.077 Uiso 1 1 calc R
C83 C 0.7994(11) 0.7115(7) 0.3934(5) 0.062(4) Uani 1 1 d .
H83A H 0.8717 0.7070 0.3783 0.093 Uiso 1 1 calc R
H83B H 0.7837 0.6559 0.4186 0.093 Uiso 1 1 calc R
C84 C 0.7956(15) 0.7700(9) 0.4267(5) 0.099(6) Uani 1 1 d .
H84A H 0.8469 0.7504 0.4565 0.149 Uiso 1 1 calc R
H84B H 0.7252 0.7733 0.4434 0.149 Uiso 1 1 calc R
H84C H 0.8120 0.8253 0.4024 0.149 Uiso 1 1 calc R
C200 C 0.3492(10) 1.2775(7) 0.0082(6) 0.056(3) Uani 1 1 d .
C201 C 0.2712(10) 1.2457(8) -0.0138(5) 0.058(3) Uani 1 1 d .
H201 H 0.2396 1.2785 -0.0477 0.069 Uiso 1 1 calc R
C202 C 0.2382(9) 1.1664(8) 0.0127(5) 0.053(3) Uani 1 1 d .
H202 H 0.1826 1.1459 -0.0020 0.063 Uiso 1 1 calc R
C203 C 0.2870(9) 1.1190(7) 0.0599(5) 0.047(3) Uani 1 1 d .
H203 H 0.2667 1.0639 0.0772 0.056 Uiso 1 1 calc R
C204 C 0.3650(9) 1.1478(7) 0.0838(5) 0.053(3) Uani 1 1 d .
H204 H 0.3965 1.1147 0.1176 0.063 Uiso 1 1 calc R
C205 C 0.3958(10) 1.2279(8) 0.0559(6) 0.060(4) Uani 1 1 d .
H205 H 0.4511 1.2484 0.0707 0.072 Uiso 1 1 calc R
C206 C 0.3851(11) 1.3645(8) -0.0198(7) 0.086(5) Uani 1 1 d .
H20A H 0.4458 1.3731 -0.0003 0.129 Uiso 1 1 calc R
H20B H 0.3280 1.4059 -0.0182 0.129 Uiso 1 1 calc R
H20C H 0.4048 1.3705 -0.0590 0.129 Uiso 1 1 calc R
C300 C 0.5763(10) -0.0710(8) 0.5743(5) 0.102(6) Uani 1 1 d GD
C301 C 0.6367(12) -0.1232(7) 0.5500(5) 0.116(7) Uani 1 1 d GD
H301 H 0.6038 -0.1601 0.5351 0.139 Uiso 1 1 calc R
C302 C 0.7453(12) -0.1215(7) 0.5473(5) 0.110(6) Uani 1 1 d G
H302 H 0.7865 -0.1572 0.5307 0.131 Uiso 1 1 calc R
C303 C 0.7934(10) -0.0676(10) 0.5690(6) 0.135(8) Uani 1 1 d G
H303 H 0.8676 -0.0664 0.5672 0.162 Uiso 1 1 calc R
C304 C 0.7330(14) -0.0154(9) 0.5934(6) 0.191(15) Uani 1 1 d G
H304 H 0.7659 0.0215 0.6082 0.229 Uiso 1 1 calc R
C305 C 0.6244(14) -0.0171(7) 0.5960(5) 0.160(11) Uani 1 1 d GD
H305 H 0.5832 0.0186 0.6127 0.192 Uiso 1 1 calc R
C306 C 0.4569(13) -0.0722(14) 0.5774(9) 0.150(9) Uani 1 1 d D
H30C H 0.4344 -0.1022 0.5526 0.226 Uiso 1 1 calc R
H30D H 0.4256 -0.0149 0.5656 0.226 Uiso 1 1 calc R
H30E H 0.4343 -0.1002 0.6160 0.226 Uiso 1 1 calc R
C400 C 0.7657(11) 0.4264(10) 0.0490(7) 0.187(11) Uiso 1 1 d GD
C401 C 0.7615(11) 0.4130(9) 0.1065(7) 0.131(7) Uiso 1 1 d GD
H401 H 0.7159 0.3744 0.1296 0.157 Uiso 1 1 calc R
C402 C 0.8241(13) 0.4562(10) 0.1302(5) 0.226(14) Uiso 1 1 d G
H402 H 0.8213 0.4471 0.1695 0.271 Uiso 1 1 calc R
C403 C 0.8909(11) 0.5128(10) 0.0963(8) 0.136(7) Uiso 1 1 d G
H403 H 0.9337 0.5423 0.1125 0.163 Uiso 1 1 calc R
C404 C 0.8951(11) 0.5261(9) 0.0388(7) 0.202(12) Uiso 1 1 d G
H404 H 0.9408 0.5648 0.0157 0.242 Uiso 1 1 calc R
C405 C 0.8325(13) 0.4829(10) 0.0151(5) 0.147(8) Uiso 1 1 d GD
H405 H 0.8354 0.4921 -0.0242 0.176 Uiso 1 1 calc R
C406 C 0.6989(18) 0.3838(15) 0.0235(14) 0.235(18) Uani 1 1 d D

loop_
_atom_site_aniso_label
_atom_site_aniso_U_11
_atom_site_aniso_U_22
_atom_site_aniso_U_33
_atom_site_aniso_U_23
_atom_site_aniso_U_13
_atom_site_aniso_U_12
Rh1 0.0262(4) 0.0289(4) 0.0137(4) -0.0013(3) 0.0029(3) -0.0073(3)
Br1 0.0950(11) 0.0749(9) 0.0508(8) -0.0356(8) 0.0017(7) -0.0166(8)
Br2 0.0614(9) 0.0983(11) 0.0691(9) -0.0322(8) 0.0148(7) -0.0429(8)
O1 0.034(4) 0.038(4) 0.019(4) -0.007(3) 0.011(3) -0.017(3)
O2 0.034(4) 0.036(4) 0.016(3) -0.007(3) 0.005(3) -0.011(3)
O3 0.027(4) 0.031(4) 0.021(4) -0.003(3) 0.000(3) -0.006(3)
O4 0.026(3) 0.031(4) 0.015(3) 0.005(3) 0.004(3) 0.007(3)
O5 0.031(4) 0.045(4) 0.015(4) 0.007(3) 0.008(3) -0.001(3)
O6 0.034(4) 0.041(4) 0.021(4) -0.006(3) 0.002(3) -0.006(3)
O7 0.031(4) 0.047(4) 0.039(4) -0.014(4) 0.007(3) 0.001(3)
O8 0.030(4) 0.044(4) 0.046(5) -0.018(4) 0.002(3) -0.010(3)
C1 0.023(5) 0.028(5) 0.010(5) 0.006(4) 0.002(4) 0.003(5)
C2 0.028(5) 0.029(5) 0.022(5) -0.004(5) 0.001(4) 0.001(5)
C3 0.027(5) 0.031(5) 0.022(5) 0.004(5) -0.001(5) -0.007(5)
C4 0.019(5) 0.035(6) 0.031(6) 0.002(5) 0.001(5) -0.006(4)
C5 0.032(6) 0.036(6) 0.009(5) 0.003(5) 0.005(5) 0.006(5)
C6 0.026(5) 0.039(6) 0.015(5) 0.005(5) 0.002(4) -0.003(5)
C7 0.022(5) 0.036(6) 0.022(6) 0.000(5) 0.001(4) -0.004(4)
C8 0.036(6) 0.031(5) 0.030(6) -0.009(5) 0.011(5) -0.010(5)
C9 0.032(6) 0.040(6) 0.028(6) 0.002(5) 0.001(5) 0.002(5)
C10 0.035(6) 0.039(6) 0.036(7) -0.010(6) 0.010(6) -0.019(5)
C11 0.038(6) 0.042(7) 0.024(6) -0.011(5) 0.013(5) -0.016(5)
C12 0.035(6) 0.045(7) 0.026(6) -0.005(5) -0.009(5) -0.009(5)
C13 0.024(5) 0.041(6) 0.023(6) 0.001(5) 0.000(5) -0.005(5)
C14 0.039(6) 0.038(6) 0.017(6) -0.010(5) 0.012(5) -0.016(5)
C15 0.024(5) 0.045(6) 0.026(6) -0.008(5) 0.002(5) -0.003(5)
C16 0.030(6) 0.032(6) 0.015(5) 0.006(5) -0.001(5) 0.007(5)
C17 0.022(5) 0.033(5) 0.020(5) -0.008(5) -0.005(4) 0.001(4)
C18 0.025(5) 0.024(5) 0.025(5) -0.006(5) 0.003(4) 0.001(4)
C20 0.025(5) 0.033(6) 0.029(6) -0.003(5) 0.006(5) -0.006(4)
C21 0.043(6) 0.023(5) 0.023(6) -0.003(5) -0.004(5) 0.001(5)
C22 0.024(5) 0.032(6) 0.028(6) -0.002(5) 0.003(5) 0.005(5)
C23 0.043(6) 0.037(6) 0.029(6) -0.011(5) 0.006(5) -0.001(5)
C24 0.042(6) 0.030(6) 0.035(6) -0.017(5) 0.015(5) -0.002(5)
C25 0.055(8) 0.045(7) 0.025(6) -0.006(5) 0.014(6) -0.008(6)
C26 0.035(7) 0.069(9) 0.032(6) -0.023(7) 0.015(6) -0.033(6)
C27 0.028(6) 0.064(8) 0.026(6) -0.015(6) 0.003(5) -0.005(6)
C28 0.033(6) 0.051(7) 0.019(5) -0.015(5) 0.006(5) -0.010(5)
C29 0.029(6) 0.047(7) 0.029(6) -0.017(6) 0.016(5) -0.012(5)
C30 0.043(6) 0.058(7) 0.017(5) -0.012(5) 0.003(5) -0.001(6)
C31 0.047(7) 0.052(7) 0.032(7) 0.020(6) 0.007(6) -0.001(6)
C32 0.082(10) 0.056(8) 0.053(8) 0.012(7) 0.032(8) -0.015(7)
C33 0.172(17) 0.062(9) 0.055(9) -0.007(8) 0.061(11) -0.013(10)
C34 0.051(8) 0.075(9) 0.062(9) -0.031(7) 0.013(7) -0.011(7)
C35 0.075(10) 0.070(9) 0.081(11) -0.019(8) 0.026(9) -0.017(8)
C36 0.088(10) 0.084(10) 0.072(10) -0.037(8) 0.045(8) -0.030(8)
C37 0.032(6) 0.055(7) 0.055(8) -0.014(7) 0.000(6) 0.013(6)
C38 0.060(9) 0.127(13) 0.086(12) -0.060(11) 0.001(8) 0.030(9)
C39 0.148(17) 0.20(2) 0.076(12) -0.099(15) 0.009(12) 0.004(15)
C40 0.063(8) 0.072(9) 0.078(10) -0.031(8) 0.027(8) -0.035(7)
C41 0.110(12) 0.074(10) 0.051(9) -0.012(8) 0.021(9) -0.012(9)
C42 0.098(11) 0.077(10) 0.054(9) -0.015(8) 0.031(8) -0.005(8)
C100 0.048(7) 0.047(7) 0.046(8) -0.004(7) -0.007(6) -0.005(6)
C101 0.107(12) 0.072(10) 0.038(8) -0.022(8) 0.023(8) -0.045(9)
C102 0.066(8) 0.068(9) 0.054(9) -0.036(8) -0.007(7) 0.009(7)
C103 0.075(9) 0.039(7) 0.057(9) -0.020(7) -0.014(7) -0.012(7)
C104 0.062(8) 0.058(9) 0.050(8) -0.012(7) 0.002(7) -0.023(7)
C105 0.056(8) 0.055(9) 0.068(9) -0.022(8) 0.005(7) -0.013(7)
C106 0.099(12) 0.088(12) 0.073(11) -0.020(9) 0.000(9) -0.016(9)
Rh2 0.0256(4) 0.0274(4) 0.0147(4) 0.0012(3) -0.0001(3) 0.0010(3)
Br3 0.0779(9) 0.0710(9) 0.0464(8) -0.0297(7) 0.0077(7) -0.0006(7)
Br4 0.0604(8) 0.0677(9) 0.0753(10) -0.0295(8) -0.0034(7) 0.0196(7)
O9 0.039(4) 0.027(4) 0.009(3) 0.008(3) -0.005(3) 0.001(3)
O10 0.040(4) 0.025(3) 0.014(3) -0.001(3) 0.000(3) -0.002(3)
O11 0.029(4) 0.025(3) 0.027(4) -0.005(3) 0.001(3) 0.005(3)
O12 0.029(4) 0.029(4) 0.018(3) 0.006(3) -0.001(3) -0.009(3)
O13 0.041(4) 0.041(4) 0.024(4) -0.006(3) 0.004(3) -0.004(3)
O14 0.039(4) 0.053(5) 0.049(5) -0.013(4) -0.011(4) -0.019(4)
O15 0.040(4) 0.052(5) 0.025(4) -0.009(4) -0.008(4) 0.008(4)
O16 0.039(4) 0.039(4) 0.016(4) 0.009(3) -0.002(3) -0.011(3)
C43 0.028(5) 0.025(5) 0.022(6) 0.001(5) -0.002(5) 0.001(5)
C44 0.023(5) 0.022(5) 0.021(6) 0.004(4) -0.003(4) 0.008(4)
C45 0.036(6) 0.029(5) 0.013(5) 0.000(4) -0.001(5) -0.011(5)
C46 0.031(5) 0.024(5) 0.020(6) 0.006(5) 0.004(5) -0.009(4)
C47 0.032(6) 0.034(6) 0.016(5) 0.004(5) -0.004(5) -0.016(5)
C48 0.036(6) 0.030(5) 0.007(5) 0.006(4) -0.003(5) -0.006(5)
C49 0.024(5) 0.030(5) 0.028(6) 0.002(5) 0.003(5) -0.002(4)
C50 0.040(6) 0.031(6) 0.021(6) 0.005(5) -0.005(5) -0.003(5)
C51 0.031(6) 0.035(6) 0.017(5) 0.002(5) -0.011(5) 0.002(5)
C52 0.032(6) 0.036(6) 0.037(7) -0.009(5) -0.002(5) 0.001(5)
C53 0.039(6) 0.052(7) 0.021(6) -0.015(5) -0.010(5) 0.012(5)
C54 0.031(6) 0.042(7) 0.033(6) -0.009(5) 0.003(5) 0.001(5)
C55 0.025(5) 0.032(6) 0.033(6) 0.002(5) -0.005(5) 0.001(5)
C56 0.019(5) 0.035(6) 0.022(5) -0.009(5) -0.003(4) -0.001(4)
C57 0.030(6) 0.035(6) 0.033(6) 0.001(5) 0.001(5) -0.010(5)
C58 0.027(6) 0.028(5) 0.027(6) 0.004(5) 0.001(5) -0.008(5)
C59 0.026(5) 0.026(5) 0.027(6) 0.004(5) 0.006(5) -0.005(4)
C60 0.028(6) 0.025(5) 0.022(5) 0.002(5) 0.000(4) -0.006(4)
C62 0.026(5) 0.027(5) 0.033(6) -0.006(5) 0.007(5) 0.000(4)
C63 0.025(6) 0.031(6) 0.037(6) -0.011(5) 0.005(5) -0.016(5)
C64 0.037(6) 0.027(5) 0.029(6) 0.001(5) -0.009(5) -0.013(5)
C65 0.054(7) 0.050(7) 0.036(6) -0.020(6) -0.002(6) -0.015(6)
C66 0.035(6) 0.044(7) 0.025(6) -0.009(6) -0.002(5) 0.002(5)
C67 0.077(9) 0.045(7) 0.031(7) -0.001(6) -0.007(7) 0.004(7)
C68 0.047(7) 0.069(9) 0.033(7) -0.023(7) -0.001(6) -0.001(6)
C69 0.034(6) 0.053(7) 0.035(7) -0.019(6) 0.000(5) -0.003(6)
C70 0.042(7) 0.043(6) 0.022(6) -0.009(5) 0.001(5) -0.006(5)
C71 0.028(6) 0.053(7) 0.029(6) -0.019(6) -0.004(5) 0.001(5)
C72 0.041(6) 0.045(7) 0.031(6) -0.008(5) 0.008(5) -0.004(5)
C73 0.072(9) 0.089(10) 0.053(9) -0.033(8) -0.017(7) -0.013(8)
C74 0.114(13) 0.064(10) 0.095(13) -0.017(9) -0.026(10) -0.012(9)
C75 0.118(13) 0.098(12) 0.073(11) -0.046(10) -0.050(10) 0.021(10)
C76 0.106(12) 0.076(11) 0.087(11) -0.048(9) 0.025(9) -0.040(10)
C77 0.133(15) 0.096(13) 0.069(11) -0.033(10) 0.039(10) -0.011(11)
C78 0.122(14) 0.065(10) 0.155(17) -0.037(11) 0.070(13) -0.046(10)
C79 0.063(11) 0.061(11) 0.27(3) -0.001(15) -0.032(15) 0.011(9)
C80 0.090(13) 0.086(13) 0.16(2) 0.030(13) -0.005(13) -0.004(11)
C81 0.120(13) 0.089(11) 0.063(10) -0.005(9) -0.053(10) -0.023(10)
C82 0.064(8) 0.048(7) 0.023(6) 0.021(6) -0.010(6) -0.020(6)
C83 0.090(10) 0.050(8) 0.031(7) 0.013(6) -0.021(7) 0.004(7)
C84 0.199(19) 0.063(9) 0.032(8) -0.005(7) -0.025(10) -0.011(11)
C200 0.052(8) 0.031(6) 0.073(10) -0.004(7) 0.014(7) 0.003(6)
C201 0.084(10) 0.057(8) 0.029(7) -0.012(6) -0.004(7) 0.011(7)
C202 0.056(8) 0.063(8) 0.050(8) -0.033(7) 0.010(7) -0.008(7)
C203 0.049(7) 0.048(7) 0.037(7) -0.007(6) 0.001(6) 0.008(6)
C204 0.051(7) 0.051(8) 0.048(8) -0.008(7) -0.001(6) 0.012(6)
C205 0.052(8) 0.048(8) 0.082(11) -0.027(8) 0.005(8) 0.006(6)
C206 0.085(11) 0.060(9) 0.100(12) -0.008(9) 0.027(9) -0.010(8)
C300 0.169(19) 0.074(11) 0.045(9) 0.004(8) 0.019(11) -0.006(12)
C301 0.18(2) 0.078(12) 0.093(14) -0.038(11) -0.034(14) 0.006(14)
C302 0.17(2) 0.086(13) 0.063(11) -0.008(10) -0.003(12) -0.032(14)
C303 0.20(2) 0.125(17) 0.098(15) -0.045(14) 0.018(15) -0.063(17)
C304 0.22(3) 0.26(3) 0.16(2) -0.14(2) 0.07(2) -0.17(3)
C305 0.31(4) 0.103(15) 0.092(15) -0.057(13) 0.078(19) -0.079(19)
C306 0.17(2) 0.142(19) 0.119(19) -0.017(15) 0.018(16) 0.020(17)
C406 0.20(3) 0.17(2) 0.40(5) -0.20(3) -0.16(3) 0.12(2)

loop_
_atom_type_symbol
_atom_type_description
_atom_type_scat_dispersion_real
_atom_type_scat_dispersion_imag
_atom_type_scat_source
C C 0.0033 0.0016 'International Tables Vol C Tables 4.2.6.8 and 6.1.1.4'
H H 0.0000 0.0000 'International Tables Vol C Tables 4.2.6.8 and 6.1.1.4'
O O 0.0106 0.0060 'International Tables Vol C Tables 4.2.6.8 and 6.1.1.4'
Br Br -0.2901 2.4595 'International Tables Vol C Tables 4.2.6.8 and 6.1.1.4'
Rh Rh -1.1178 0.9187 'International Tables Vol C Tables 4.2.6.8 and 6.1.1.4'

loop_
_geom_angle_atom_site_label_1
_geom_angle_atom_site_label_2
_geom_angle_atom_site_label_3
_geom_angle
_geom_angle_site_symmetry_1
_geom_angle_site_symmetry_3
O3 Rh1 O1 83.8(2) . .
O3 Rh1 O4 175.8(2) . .
O1 Rh1 O4 95.7(2) . .
O3 Rh1 O2 96.3(2) . .
O1 Rh1 O2 176.3(2) . .
O4 Rh1 O2 84.0(2) . .
O3 Rh1 Rh1 87.51(17) . 2_566
O1 Rh1 Rh1 88.82(17) . 2_566
O4 Rh1 Rh1 88.34(18) . 2_566
O2 Rh1 Rh1 87.45(17) . 2_566
O3 Rh1 C103 99.9(3) . .
O1 Rh1 C103 83.9(3) . .
O4 Rh1 C103 84.2(4) . .
O2 Rh1 C103 99.8(3) . .
Rh1 Rh1 C103 169.0(3) 2_566 .
C1 O1 Rh1 116.2(5) 2_566 .
C1 O2 Rh1 117.3(5) . .
C19 O3 Rh1 115.0(6) 2_566 .
C19 O4 Rh1 113.4(6) . .
C5 O5 C31 112.9(7) . .
C14 O6 C34 116.6(7) . .
C22 O7 C37 112.9(7) . .
C29 O8 C40 113.2(7) . .
O2 C1 O1 125.9(7) . 2_566
O2 C1 C2 117.2(8) . .
O1 C1 C2 116.9(8) 2_566 .
C7 C2 C3 121.3(8) . .
C7 C2 C1 119.0(8) . .
C3 C2 C1 118.6(8) . .
C2 C3 C4 119.3(9) . .
C5 C4 C3 118.8(8) . .
C5 C4 C8 122.4(8) . .
C3 C4 C8 118.6(8) . .
C4 C5 C6 122.5(8) . .
C4 C5 O5 118.7(8) . .
C6 C5 O5 118.6(8) . .
C5 C6 C7 117.1(8) . .
C5 C6 C30 123.2(8) . .
C7 C6 C30 119.3(8) . .
C2 C7 C6 120.8(8) . .
C9 C8 C4 111.7(8) . .
C10 C9 C14 118.1(10) . .
C10 C9 C8 122.8(10) . .
C14 C9 C8 118.8(9) . .
C9 C10 C11 121.0(10) . .
C12 C11 C10 121.6(9) . .
C12 C11 Br1 118.8(8) . .
C10 C11 Br1 119.6(8) . .
C11 C12 C13 119.3(10) . .
C12 C13 C14 119.3(9) . .
C12 C13 C15 121.2(9) . .
C14 C13 C15 119.2(8) . .
O6 C14 C13 118.9(9) . .
O6 C14 C9 120.5(9) . .
C13 C14 C9 120.3(9) . .
C13 C15 C16 109.9(8) . .
C17 C16 C22 116.6(8) . .
C17 C16 C15 120.5(8) . .
C22 C16 C15 122.9(8) . .
C18 C17 C16 122.6(8) . .
C17 C18 C20 119.2(8) . .
C17 C18 C19 119.7(8) . .
C20 C18 C19 119.6(8) . .
O4 C19 O3 132.5(8) . 2_566
O4 C19 C18 113.6(8) . .
O3 C19 C18 113.9(8) 2_566 .
C18 C20 C21 121.5(8) . .
C20 C21 C22 117.6(8) . .
C20 C21 C23 120.5(8) . .
C22 C21 C23 121.7(8) . .
O7 C22 C21 119.1(8) . .
O7 C22 C16 118.5(8) . .
C21 C22 C16 122.3(8) . .
C24 C23 C21 111.9(8) . .
C29 C24 C25 118.1(10) . .
C29 C24 C23 120.4(9) . .
C25 C24 C23 120.9(9) . .
C26 C25 C24 119.5(10) . .
C25 C26 C27 122.3(9) . .
C25 C26 Br2 118.0(9) . .
C27 C26 Br2 119.6(9) . .
C28 C27 C26 119.6(10) . .
C27 C28 C29 118.3(10) . .
C27 C28 C30 121.5(10) . .
C29 C28 C30 120.0(8) . .
O8 C29 C24 120.0(9) . .
O8 C29 C28 118.4(9) . .
C24 C29 C28 121.5(9) . .
C28 C30 C6 111.2(8) . .
O5 C31 C32 109.2(9) . .
C33 C32 C31 115.3(11) . .
C35 C34 O6 113.4(11) . .
C34 C35 C36 110.0(13) . .
O7 C37 C38 110.6(10) . .
C39 C38 C37 115.4(13) . .
O8 C40 C41 112.7(11) . .
C40 C41 C42 108.8(12) . .
C101 C100 C105 116.2(12) . .
C101 C100 C106 121.4(11) . .
C105 C100 C106 122.0(12) . .
C102 C101 C100 122.2(11) . .
C101 C102 C103 120.1(12) . .
C104 C103 C102 117.7(12) . .
C104 C103 Rh1 92.6(8) . .
C102 C103 Rh1 94.4(8) . .
C105 C104 C103 121.6(12) . .
C104 C105 C100 122.0(12) . .
O11 Rh2 O10 96.1(2) . 2_675
O11 Rh2 O12 176.0(2) . 2_675
O10 Rh2 O12 83.5(2) 2_675 2_675
O11 Rh2 O9 83.8(2) . .
O10 Rh2 O9 176.0(2) 2_675 .
O12 Rh2 O9 96.2(2) 2_675 .
O11 Rh2 Rh2 87.34(16) . 2_675
O10 Rh2 Rh2 87.39(18) 2_675 2_675
O12 Rh2 Rh2 88.64(18) 2_675 2_675
O9 Rh2 Rh2 88.62(18) . 2_675
O11 Rh2 C203 102.0(3) . .
O10 Rh2 C203 95.1(3) 2_675 .
O12 Rh2 C203 82.0(3) 2_675 .
O9 Rh2 C203 88.8(3) . .
Rh2 Rh2 C203 170.0(3) 2_675 .
C43 O9 Rh2 116.4(6) . .
C43 O10 Rh2 118.5(6) . 2_675
C61 O11 Rh2 114.2(5) . .
C61 O12 Rh2 113.3(5) . 2_675
C56 O13 C73 115.9(8) . .
C64 O14 C76 116.3(9) . .
C71 O15 C79 112.0(9) . .
C47 O16 C82 113.3(7) . .
O10 C43 O9 125.6(9) . .
O10 C43 C44 117.9(8) . .
O9 C43 C44 116.5(8) . .
C49 C44 C45 118.1(9) . .
C49 C44 C43 120.6(8) . .
C45 C44 C43 120.6(8) . .
C46 C45 C44 121.5(8) . .
C45 C46 C47 118.7(9) . .
C45 C46 C50 120.8(8) . .
C47 C46 C50 120.4(9) . .
C48 C47 O16 118.8(8) . .
C48 C47 C46 122.0(9) . .
O16 C47 C46 119.0(9) . .
C47 C48 C49 117.9(8) . .
C47 C48 C72 122.7(9) . .
C49 C48 C72 119.1(9) . .
C44 C49 C48 121.7(9) . .
C46 C50 C51 110.1(8) . .
C52 C51 C56 118.4(8) . .
C52 C51 C50 121.7(8) . .
C56 C51 C50 119.7(8) . .
C51 C52 C53 118.9(9) . .
C54 C53 C52 122.5(9) . .
C54 C53 Br3 119.2(7) . .
C52 C53 Br3 118.3(8) . .
C53 C54 C55 120.2(9) . .
C54 C55 C56 118.4(8) . .
C54 C55 C57 122.8(9) . .
C56 C55 C57 118.8(8) . .
O13 C56 C55 119.1(8) . .
O13 C56 C51 119.4(7) . .
C55 C56 C51 121.2(8) . .
C58 C57 C55 108.7(7) . .
C59 C58 C64 117.4(9) . .
C59 C58 C57 120.4(9) . .
C64 C58 C57 122.0(9) . .
C60 C59 C58 122.1(9) . .
C59 C60 C62 118.5(9) . .
C59 C60 C61 120.4(8) . .
C62 C60 C61 120.1(8) . .
O12 C61 O11 132.6(8) . .
O12 C61 C60 115.2(8) . .
O11 C61 C60 112.2(8) . .
C63 C62 C60 122.2(9) . .
C62 C63 C64 117.1(8) . .
C62 C63 C65 121.0(9) . .
C64 C63 C65 121.7(9) . .
C63 C64 O14 118.4(9) . .
C63 C64 C58 122.5(8) . .
O14 C64 C58 119.0(9) . .
C63 C65 C66 110.7(8) . .
C67 C66 C71 119.3(9) . .
C67 C66 C65 120.8(10) . .
C71 C66 C65 119.7(9) . .
C66 C67 C68 120.1(11) . .
C69 C68 C67 119.7(11) . .
C69 C68 Br4 119.2(8) . .
C67 C68 Br4 121.1(9) . .
C70 C69 C68 121.6(10) . .
C69 C70 C71 117.8(10) . .
C69 C70 C72 121.1(9) . .
C71 C70 C72 120.7(9) . .
O15 C71 C66 118.7(9) . .
O15 C71 C70 120.3(10) . .
C66 C71 C70 120.8(10) . .
C48 C72 C70 109.4(8) . .
C74 C73 O13 114.3(12) . .
C73 C74 C75 109.0(13) . .
C77 C76 O14 117.3(13) . .
C76 C77 C78 108.6(14) . .
C80 C79 O15 107.9(15) . .
C79 C80 C81 106.2(15) . .
O16 C82 C83 110.1(9) . .
C82 C83 C84 114.9(12) . .
C205 C200 C201 118.1(11) . .
C205 C200 C206 120.0(13) . .
C201 C200 C206 121.9(14) . .
C200 C201 C202 121.2(13) . .
C203 C202 C201 118.6(12) . .
C202 C203 C204 122.4(11) . .
C202 C203 Rh2 101.2(7) . .
C204 C203 Rh2 85.2(7) . .
C203 C204 C205 117.2(13) . .
C200 C205 C204 122.4(12) . .
C301 C300 C305 120.0 . .
C301 C300 C306 120.5(12) . .
C305 C300 C306 119.5(12) . .
C302 C301 C300 120.0 . .
C301 C302 C303 120.0 . .
C304 C303 C302 120.0 . .
C303 C304 C305 120.0 . .
C304 C305 C300 120.0 . .
C401 C400 C405 120.0 . .
C401 C400 C406 120.7(16) . .
C405 C400 C406 119.3(16) . .
C400 C401 C402 120.0 . .
C403 C402 C401 120.0 . .
C402 C403 C404 120.0 . .
C403 C404 C405 120.0 . .
C404 C405 C400 120.0 . .

loop_
_geom_bond_atom_site_label_1
_geom_bond_atom_site_label_2
_geom_bond_distance
_geom_bond_site_symmetry_2
Rh1 O3 2.009(6) .
Rh1 O1 2.035(6) .
Rh1 O4 2.039(6) .
Rh1 O2 2.043(6) .
Rh1 Rh1 2.3992(15) 2_566
Rh1 C103 2.580(10) .
Br1 C11 1.905(9) .
Br2 C26 1.910(9) .
O1 C1 1.273(10) 2_566
O2 C1 1.272(10) .
O3 C19 1.254(10) 2_566
O4 C19 1.208(10) .
O5 C5 1.399(10) .
O5 C31 1.419(12) .
O6 C14 1.367(11) .
O6 C34 1.483(12) .
O7 C22 1.381(10) .
O7 C37 1.432(13) .
O8 C29 1.379(10) .
O8 C40 1.458(13) .
C1 O1 1.273(10) 2_566
C1 C2 1.524(12) .
C2 C7 1.366(13) .
C2 C3 1.383(12) .
C3 C4 1.405(12) .
C4 C5 1.382(13) .
C4 C8 1.547(12) .
C5 C6 1.393(13) .
C6 C7 1.413(12) .
C6 C30 1.516(13) .
C8 C9 1.499(14) .
C9 C10 1.371(14) .
C9 C14 1.415(14) .
C10 C11 1.376(15) .
C11 C12 1.371(14) .
C12 C13 1.390(13) .
C13 C14 1.404(14) .
C13 C15 1.515(14) .
C15 C16 1.523(13) .
C16 C17 1.390(12) .
C16 C22 1.406(13) .
C17 C18 1.359(12) .
C18 C20 1.384(13) .
C18 C19 1.598(12) .
C19 O3 1.254(10) 2_566
C20 C21 1.385(13) .
C21 C22 1.392(13) .
C21 C23 1.524(13) .
C23 C24 1.509(15) .
C24 C29 1.391(14) .
C24 C25 1.398(14) .
C25 C26 1.352(15) .
C26 C27 1.381(15) .
C27 C28 1.372(13) .
C28 C29 1.404(14) .
C28 C30 1.512(14) .
C31 C32 1.525(14) .
C32 C33 1.447(17) .
C34 C35 1.412(18) .
C35 C36 1.554(17) .
C37 C38 1.475(15) .
C38 C39 1.459(19) .
C40 C41 1.470(19) .
C41 C42 1.577(17) .
C100 C101 1.371(17) .
C100 C105 1.388(16) .
C100 C106 1.486(18) .
C101 C102 1.357(18) .
C102 C103 1.398(17) .
C103 C104 1.355(16) .
C104 C105 1.343(17) .
Rh2 O11 2.025(6) .
Rh2 O10 2.032(6) 2_675
Rh2 O12 2.038(6) 2_675
Rh2 O9 2.040(6) .
Rh2 Rh2 2.3954(15) 2_675
Rh2 C203 2.604(10) .
Br3 C53 1.915(9) .
Br4 C68 1.876(12) .
O9 C43 1.275(11) .
O10 C43 1.259(10) .
O10 Rh2 2.032(6) 2_675
O11 C61 1.259(10) .
O12 C61 1.201(10) .
O12 Rh2 2.038(6) 2_675
O13 C56 1.372(10) .
O13 C73 1.478(14) .
O14 C64 1.400(11) .
O14 C76 1.432(14) .
O15 C71 1.350(12) .
O15 C79 1.50(2) .
O16 C47 1.389(11) .
O16 C82 1.441(11) .
C43 C44 1.484(13) .
C44 C49 1.395(13) .
C44 C45 1.409(13) .
C45 C46 1.374(13) .
C46 C47 1.409(13) .
C46 C50 1.514(13) .
C47 C48 1.377(14) .
C48 C49 1.410(13) .
C48 C72 1.515(13) .
C50 C51 1.528(12) .
C51 C52 1.389(13) .
C51 C56 1.416(13) .
C52 C53 1.400(14) .
C53 C54 1.355(14) .
C54 C55 1.388(13) .
C55 C56 1.403(13) .
C55 C57 1.525(13) .
C57 C58 1.507(13) .
C58 C59 1.391(13) .
C58 C64 1.413(13) .
C59 C60 1.377(13) .
C60 C62 1.411(12) .
C60 C61 1.583(12) .
C62 C63 1.385(13) .
C63 C64 1.400(14) .
C63 C65 1.502(13) .
C65 C66 1.525(13) .
C66 C67 1.378(15) .
C66 C71 1.394(14) .
C67 C68 1.389(15) .
C68 C69 1.384(16) .
C69 C70 1.378(14) .
C70 C71 1.402(13) .
C70 C72 1.515(14) .
C73 C74 1.413(17) .
C74 C75 1.569(19) .
C76 C77 1.39(2) .
C77 C78 1.60(2) .
C79 C80 1.451(16) .
C80 C81 1.601(15) .
C82 C83 1.466(16) .
C83 C84 1.475(17) .
C200 C205 1.364(18) .
C200 C201 1.382(17) .
C200 C206 1.522(16) .
C201 C202 1.392(16) .
C202 C203 1.358(16) .
C203 C204 1.380(16) .
C204 C205 1.398(16) .
C300 C301 1.3900 .
C300 C305 1.3900 .
C300 C306 1.528(14) .
C301 C302 1.3900 .
C302 C303 1.3900 .
C303 C304 1.3900 .
C304 C305 1.3900 .
C400 C401 1.3900 .
C400 C405 1.3900 .
C400 C406 1.445(15) .
C401 C402 1.3900 .
C402 C403 1.3900 .
C403 C404 1.3900 .
C404 C405 1.3900 .

loop_
_geom_torsion_atom_site_label_1
_geom_torsion_atom_site_label_2
_geom_torsion_atom_site_label_3
_geom_torsion_atom_site_label_4
_geom_torsion
_geom_torsion_site_symmetry_1
_geom_torsion_site_symmetry_4
O3 Rh1 O1 C1 76.5(6) . 2_566
O4 Rh1 O1 C1 -99.3(6) . 2_566
O2 Rh1 O1 C1 -14(4) . 2_566
Rh1 Rh1 O1 C1 -11.1(6) 2_566 2_566
C103 Rh1 O1 C1 177.2(7) . 2_566
O3 Rh1 O2 C1 -98.0(6) . .
O1 Rh1 O2 C1 -8(4) . .
O4 Rh1 O2 C1 77.8(6) . .
Rh1 Rh1 O2 C1 -10.8(6) 2_566 .
C103 Rh1 O2 C1 160.8(7) . .
O1 Rh1 O3 C19 -80.7(6) . 2_566
O4 Rh1 O3 C19 3(4) . 2_566
O2 Rh1 O3 C19 95.6(6) . 2_566
Rh1 Rh1 O3 C19 8.4(6) 2_566 2_566
C103 Rh1 O3 C19 -163.3(6) . 2_566
O3 Rh1 O4 C19 15(4) . .
O1 Rh1 O4 C19 98.2(6) . .
O2 Rh1 O4 C19 -78.1(6) . .
Rh1 Rh1 O4 C19 9.5(6) 2_566 .
C103 Rh1 O4 C19 -178.6(7) . .
Rh1 O2 C1 O1 24.7(12) . 2_566
Rh1 O2 C1 C2 -154.0(6) . .
O2 C1 C2 C7 173.5(9) . .
O1 C1 C2 C7 -5.3(13) 2_566 .
O2 C1 C2 C3 5.7(13) . .
O1 C1 C2 C3 -173.1(8) 2_566 .
C7 C2 C3 C4 3.0(14) . .
C1 C2 C3 C4 170.5(9) . .
C2 C3 C4 C5 0.4(14) . .
C2 C3 C4 C8 -176.0(9) . .
C3 C4 C5 C6 -3.1(15) . .
C8 C4 C5 C6 173.2(9) . .
C3 C4 C5 O5 -179.4(8) . .
C8 C4 C5 O5 -3.1(14) . .
C31 O5 C5 C4 -87.4(11) . .
C31 O5 C5 C6 96.2(10) . .
C4 C5 C6 C7 2.3(14) . .
O5 C5 C6 C7 178.6(8) . .
C4 C5 C6 C30 -169.9(10) . .
O5 C5 C6 C30 6.4(14) . .
C3 C2 C7 C6 -3.7(15) . .
C1 C2 C7 C6 -171.2(9) . .
C5 C6 C7 C2 1.1(14) . .
C30 C6 C7 C2 173.7(10) . .
C5 C4 C8 C9 -124.7(10) . .
C3 C4 C8 C9 51.6(12) . .
C4 C8 C9 C10 -109.9(10) . .
C4 C8 C9 C14 63.5(11) . .
C14 C9 C10 C11 -2.0(13) . .
C8 C9 C10 C11 171.4(8) . .
C9 C10 C11 C12 -3.5(14) . .
C9 C10 C11 Br1 176.8(7) . .
C10 C11 C12 C13 4.0(13) . .
Br1 C11 C12 C13 -176.3(7) . .
C11 C12 C13 C14 0.9(13) . .
C11 C12 C13 C15 -173.2(8) . .
C34 O6 C14 C13 -111.3(10) . .
C34 O6 C14 C9 75.9(11) . .
C12 C13 C14 O6 -179.1(8) . .
C15 C13 C14 O6 -4.9(12) . .
C12 C13 C14 C9 -6.3(13) . .
C15 C13 C14 C9 167.9(8) . .
C10 C9 C14 O6 179.5(8) . .
C8 C9 C14 O6 5.8(12) . .
C10 C9 C14 C13 6.8(13) . .
C8 C9 C14 C13 -166.9(8) . .
C12 C13 C15 C16 110.8(10) . .
C14 C13 C15 C16 -63.2(10) . .
C13 C15 C16 C17 -51.3(11) . .
C13 C15 C16 C22 124.7(10) . .
C22 C16 C17 C18 1.0(14) . .
C15 C16 C17 C18 177.2(9) . .
C16 C17 C18 C20 -4.6(14) . .
C16 C17 C18 C19 -170.9(9) . .
Rh1 O4 C19 O3 -22.8(13) . 2_566
Rh1 O4 C19 C18 157.9(6) . .
C17 C18 C19 O4 -9.3(13) . .
C20 C18 C19 O4 -175.5(8) . .
C17 C18 C19 O3 171.4(8) . 2_566
C20 C18 C19 O3 5.1(13) . 2_566
C17 C18 C20 C21 4.0(14) . .
C19 C18 C20 C21 170.3(9) . .
C18 C20 C21 C22 0.3(14) . .
C18 C20 C21 C23 -173.4(9) . .
C37 O7 C22 C21 -91.8(11) . .
C37 O7 C22 C16 91.3(10) . .
C20 C21 C22 O7 179.1(9) . .
C23 C21 C22 O7 -7.3(14) . .
C20 C21 C22 C16 -4.1(14) . .
C23 C21 C22 C16 169.5(9) . .
C17 C16 C22 O7 -179.7(8) . .
C15 C16 C22 O7 4.2(14) . .
C17 C16 C22 C21 3.5(14) . .
C15 C16 C22 C21 -172.6(9) . .
C20 C21 C23 C24 50.1(12) . .
C22 C21 C23 C24 -123.3(10) . .
C21 C23 C24 C29 63.7(11) . .
C21 C23 C24 C25 -106.8(10) . .
C29 C24 C25 C26 1.5(14) . .
C23 C24 C25 C26 172.2(9) . .
C24 C25 C26 C27 -8.5(15) . .
C24 C25 C26 Br2 175.4(7) . .
C25 C26 C27 C28 7.8(15) . .
Br2 C26 C27 C28 -176.3(7) . .
C26 C27 C28 C29 0.0(13) . .
C26 C27 C28 C30 -175.0(8) . .
C40 O8 C29 C24 73.9(12) . .
C40 O8 C29 C28 -110.4(10) . .
C25 C24 C29 O8 -178.3(8) . .
C23 C24 C29 O8 11.0(13) . .
C25 C24 C29 C28 6.1(13) . .
C23 C24 C29 C28 -164.6(8) . .
C27 C28 C29 O8 177.5(8) . .
C30 C28 C29 O8 -7.5(12) . .
C27 C28 C29 C24 -6.9(13) . .
C30 C28 C29 C24 168.2(8) . .
C27 C28 C30 C6 109.4(10) . .
C29 C28 C30 C6 -65.5(11) . .
C5 C6 C30 C28 120.6(10) . .
C7 C6 C30 C28 -51.5(12) . .
C5 O5 C31 C32 160.2(9) . .
O5 C31 C32 C33 61.7(16) . .
C14 O6 C34 C35 99.1(12) . .
O6 C34 C35 C36 162.9(9) . .
C22 O7 C37 C38 -177.6(10) . .
O7 C37 C38 C39 -58.0(19) . .
C29 O8 C40 C41 74.2(12) . .
O8 C40 C41 C42 -179.1(9) . .
C105 C100 C101 C102 -5.3(19) . .
C106 C100 C101 C102 -178.2(12) . .
C100 C101 C102 C103 4(2) . .
C101 C102 C103 C104 -1.2(18) . .
C101 C102 C103 Rh1 94.1(12) . .
O3 Rh1 C103 C104 8.1(8) . .
O1 Rh1 C103 C104 -74.5(8) . .
O4 Rh1 C103 C104 -170.9(8) . .
O2 Rh1 C103 C104 106.3(8) . .
Rh1 Rh1 C103 C104 -123.2(14) 2_566 .
O3 Rh1 C103 C102 -110.0(8) . .
O1 Rh1 C103 C102 167.5(8) . .
O4 Rh1 C103 C102 71.0(8) . .
O2 Rh1 C103 C102 -11.8(9) . .
Rh1 Rh1 C103 C102 118.7(14) 2_566 .
C102 C103 C104 C105 0.9(18) . .
Rh1 C103 C104 C105 -95.5(11) . .
C103 C104 C105 C100 -2.9(19) . .
C101 C100 C105 C104 5.0(18) . .
C106 C100 C105 C104 177.8(12) . .
O11 Rh2 O9 C43 -77.4(6) . .
O10 Rh2 O9 C43 12(4) 2_675 .
O12 Rh2 O9 C43 98.6(6) 2_675 .
Rh2 Rh2 O9 C43 10.1(6) 2_675 .
C203 Rh2 O9 C43 -179.6(6) . .
O10 Rh2 O11 C61 -96.8(6) 2_675 .
O12 Rh2 O11 C61 -12(4) 2_675 .
O9 Rh2 O11 C61 79.2(6) . .
Rh2 Rh2 O11 C61 -9.7(6) 2_675 .
C203 Rh2 O11 C61 166.7(6) . .
Rh2 O10 C43 O9 22.6(11) 2_675 .
Rh2 O10 C43 C44 -154.3(6) 2_675 .
Rh2 O9 C43 O10 -22.4(11) . .
Rh2 O9 C43 C44 154.6(6) . .
O10 C43 C44 C49 176.7(8) . .
O9 C43 C44 C49 -0.5(12) . .
O10 C43 C44 C45 6.6(12) . .
O9 C43 C44 C45 -170.6(8) . .
C49 C44 C45 C46 1.1(12) . .
C43 C44 C45 C46 171.4(8) . .
C44 C45 C46 C47 0.4(12) . .
C44 C45 C46 C50 -177.2(8) . .
C82 O16 C47 C48 95.1(10) . .
C82 O16 C47 C46 -89.8(10) . .
C45 C46 C47 C48 -2.7(12) . .
C50 C46 C47 C48 174.8(8) . .
C45 C46 C47 O16 -177.6(7) . .
C50 C46 C47 O16 0.0(12) . .
O16 C47 C48 C49 178.3(7) . .
C46 C47 C48 C49 3.4(12) . .
O16 C47 C48 C72 4.8(12) . .
C46 C47 C48 C72 -170.1(8) . .
C45 C44 C49 C48 -0.3(13) . .
C43 C44 C49 C48 -170.7(8) . .
C47 C48 C49 C44 -1.8(13) . .
C72 C48 C49 C44 171.9(8) . .
C45 C46 C50 C51 50.7(11) . .
C47 C46 C50 C51 -126.8(8) . .
C46 C50 C51 C52 -110.0(10) . .
C46 C50 C51 C56 63.6(11) . .
C56 C51 C52 C53 -1.5(14) . .
C50 C51 C52 C53 172.2(9) . .
C51 C52 C53 C54 -3.1(16) . .
C51 C52 C53 Br3 175.6(7) . .
C52 C53 C54 C55 2.3(16) . .
Br3 C53 C54 C55 -176.3(7) . .
C53 C54 C55 C56 2.9(15) . .
C53 C54 C55 C57 -174.3(9) . .
C73 O13 C56 C55 -109.2(10) . .
C73 O13 C56 C51 76.9(11) . .
C54 C55 C56 O13 178.8(8) . .
C57 C55 C56 O13 -3.9(13) . .
C54 C55 C56 C51 -7.4(14) . .
C57 C55 C56 C51 169.8(9) . .
C52 C51 C56 O13 -179.5(9) . .
C50 C51 C56 O13 6.7(13) . .
C52 C51 C56 C55 6.7(14) . .
C50 C51 C56 C55 -167.1(9) . .
C54 C55 C57 C58 112.3(10) . .
C56 C55 C57 C58 -64.8(12) . .
C55 C57 C58 C59 -49.8(11) . .
C55 C57 C58 C64 124.5(9) . .
C64 C58 C59 C60 -0.2(13) . .
C57 C58 C59 C60 174.3(8) . .
C58 C59 C60 C62 -3.2(13) . .
C58 C59 C60 C61 -172.3(8) . .
Rh2 O12 C61 O11 -24.6(12) 2_675 .
Rh2 O12 C61 C60 156.5(5) 2_675 .
Rh2 O11 C61 O12 25.0(13) . .
Rh2 O11 C61 C60 -156.2(5) . .
C59 C60 C61 O12 -5.2(12) . .
C62 C60 C61 O12 -174.1(8) . .
C59 C60 C61 O11 175.7(8) . .
C62 C60 C61 O11 6.8(11) . .
C59 C60 C62 C63 2.7(13) . .
C61 C60 C62 C63 171.8(8) . .
C60 C62 C63 C64 1.2(13) . .
C60 C62 C63 C65 -173.0(8) . .
C62 C63 C64 O14 178.8(8) . .
C65 C63 C64 O14 -7.1(13) . .
C62 C63 C64 C58 -4.8(14) . .
C65 C63 C64 C58 169.3(8) . .
C76 O14 C64 C63 -101.3(11) . .
C76 O14 C64 C58 82.1(12) . .
C59 C58 C64 C63 4.4(13) . .
C57 C58 C64 C63 -170.1(9) . .
C59 C58 C64 O14 -179.2(8) . .
C57 C58 C64 O14 6.3(12) . .
C62 C63 C65 C66 47.3(13) . .
C64 C63 C65 C66 -126.6(10) . .
C63 C65 C66 C67 -105.2(12) . .
C63 C65 C66 C71 70.0(12) . .
C71 C66 C67 C68 -4.1(16) . .
C65 C66 C67 C68 171.1(9) . .
C66 C67 C68 C69 -1.1(16) . .
C66 C67 C68 Br4 177.1(8) . .
C67 C68 C69 C70 1.3(16) . .
Br4 C68 C69 C70 -176.9(7) . .
C68 C69 C70 C71 3.6(15) . .
C68 C69 C70 C72 -170.3(9) . .
C79 O15 C71 C66 113.2(11) . .
C79 O15 C71 C70 -72.9(12) . .
C67 C66 C71 O15 -176.9(9) . .
C65 C66 C71 O15 7.8(13) . .
C67 C66 C71 C70 9.2(15) . .
C65 C66 C71 C70 -166.1(9) . .
C69 C70 C71 O15 177.3(8) . .
C72 C70 C71 O15 -8.8(14) . .
C69 C70 C71 C66 -8.9(14) . .
C72 C70 C71 C66 165.1(9) . .
C47 C48 C72 C70 120.3(10) . .
C49 C48 C72 C70 -53.1(11) . .
C69 C70 C72 C48 107.5(10) . .
C71 C70 C72 C48 -66.2(12) . .
C56 O13 C73 C74 103.7(13) . .
O13 C73 C74 C75 161.8(11) . .
C64 O14 C76 C77 73.5(16) . .
O14 C76 C77 C78 168.8(12) . .
C71 O15 C79 C80 -84.7(15) . .
O15 C79 C80 C81 -179.7(12) . .
C47 O16 C82 C83 172.0(9) . .
O16 C82 C83 C84 65.0(14) . .
C205 C200 C201 C202 2.3(17) . .
C206 C200 C201 C202 -179.1(11) . .
C200 C201 C202 C203 -2.6(17) . .
C201 C202 C203 C204 2.7(16) . .
C201 C202 C203 Rh2 -88.7(10) . .
O11 Rh2 C203 C202 109.6(8) . .
O10 Rh2 C203 C202 12.2(8) 2_675 .
O12 Rh2 C203 C202 -70.5(8) 2_675 .
O9 Rh2 C203 C202 -167.0(8) . .
Rh2 Rh2 C203 C202 -91.7(17) 2_675 .
O11 Rh2 C203 C204 -12.5(8) . .
O10 Rh2 C203 C204 -109.8(7) 2_675 .
O12 Rh2 C203 C204 167.4(8) 2_675 .
O9 Rh2 C203 C204 71.0(7) . .
Rh2 Rh2 C203 C204 146.3(13) 2_675 .
C202 C203 C204 C205 -2.6(16) . .
Rh2 C203 C204 C205 97.7(9) . .
C201 C200 C205 C204 -2.1(17) . .
C206 C200 C205 C204 179.2(11) . .
C203 C204 C205 C200 2.3(17) . .
C305 C300 C301 C302 0.0 . .
C306 C300 C301 C302 179.9(13) . .
C300 C301 C302 C303 0.0 . .
C301 C302 C303 C304 0.0 . .
C302 C303 C304 C305 0.0 . .
C303 C304 C305 C300 0.0 . .
C301 C300 C305 C304 0.0 . .
C306 C300 C305 C304 -179.9(13) . .
C405 C400 C401 C402 0.0 . .
C406 C400 C401 C402 -178.2(16) . .
C400 C401 C402 C403 0.0 . .
C401 C402 C403 C404 0.0 . .
C402 C403 C404 C405 0.0 . .
C403 C404 C405 C400 0.0 . .
C401 C400 C405 C404 0.0 . .
C406 C400 C405 C404 178.2(16) . .
